data_2015669
loop_
_publ_author_name
'Malak, Muhammad H.'
'Baker, Daniel'
'Brunskill, Andrew P. J.'
'Thompson, Hugh W.'
'Lalancette, Roger A.'

_publ_section_title
;
 (+-)-3-Oxocyclopentanecarboxylic acid: the smallest keto acid known to
 aggregate by catemeric hydrogen bonding
;
_journal_coeditor_code AV3038
_journal_issue 12
_journal_name_full 'Acta Crystallographica Section C'
_journal_page_first o669
_journal_page_last o670
_journal_paper_doi 10.1107/S0108270106041369
_journal_volume 62
_journal_year 2006
_chemical_formula_iupac 'C6 H8 O3'
_chemical_formula_moiety 'C6 H8 O3'
_chemical_formula_sum 'C6 H8 O3'
_chemical_formula_weight 128.12
_chemical_melting_point 335
_chemical_name_systematic
;
(+-)-3-Oxocyclopentanecarboxylic acid
;
_space_group_IT_number 14
_symmetry_cell_setting monoclinic
_symmetry_space_group_name_Hall '-P 2ybc'
_symmetry_space_group_name_H-M 'P 1 21/c 1'
_atom_sites_solution_hydrogens geom
_atom_sites_solution_primary direct
_atom_sites_solution_secondary difmap
_audit_creation_method SHELXL97
_cell_angle_alpha 90.00
_cell_angle_beta 111.862(5)
_cell_angle_gamma 90.00
_cell_formula_units_Z 4
_cell_length_a 7.8564(8)
_cell_length_b 7.9812(8)
_cell_length_c 10.1367(10)
_cell_measurement_reflns_used 1027
_cell_measurement_temperature 100(2)
_cell_measurement_theta_max 67.90
_cell_measurement_theta_min 2.57
_cell_volume 589.90(10)
_computing_cell_refinement SMART
_computing_data_collection 'SMART (Bruker, 2000)'
_computing_data_reduction 'SAINT-Plus (Bruker, 2000)'
_computing_molecular_graphics 'SHELXTL (Bruker, 2000)'
_computing_publication_material SHELXTL
_computing_structure_refinement 'SHELXL97 (Sheldrick, 1997)'
_computing_structure_solution 'SHELXS97 (Sheldrick, 1997)'
_diffrn_ambient_temperature 100(2)
_diffrn_measured_fraction_theta_full 0.948
_diffrn_measured_fraction_theta_max 0.948
_diffrn_measurement_device_type 'Bruker SMART APEXII CCD area-detector'
_diffrn_measurement_method '\f and \w'
_diffrn_radiation_monochromator graphite
_diffrn_radiation_source 'fine-focus sealed tube'
_diffrn_radiation_type CuK\a
_diffrn_radiation_wavelength 1.54178
_diffrn_reflns_av_R_equivalents 0.019
_diffrn_reflns_av_sigmaI/netI 0.016
_diffrn_reflns_limit_h_max 9
_diffrn_reflns_limit_h_min -8
_diffrn_reflns_limit_k_max 9
_diffrn_reflns_limit_k_min -9
_diffrn_reflns_limit_l_max 12
_diffrn_reflns_limit_l_min -11
_diffrn_reflns_number 4895
_diffrn_reflns_theta_full 67.90
_diffrn_reflns_theta_max 67.90
_diffrn_reflns_theta_min 6.07
_diffrn_standards_decay_% 0
_diffrn_standards_number 0
_exptl_absorpt_coefficient_mu 0.988
_exptl_absorpt_correction_T_max 0.926
_exptl_absorpt_correction_T_min 0.871
_exptl_absorpt_correction_type multi-scan
_exptl_absorpt_process_details '(SADABS; Sheldrick, 2001)'
_exptl_crystal_colour colourless
_exptl_crystal_density_diffrn 1.443
_exptl_crystal_density_method 'not measured'
_exptl_crystal_description block
_exptl_crystal_F_000 272
_exptl_crystal_size_max 0.32
_exptl_crystal_size_mid 0.19
_exptl_crystal_size_min 0.13
_refine_diff_density_max 0.23
_refine_diff_density_min -0.22
_refine_ls_extinction_method none
_refine_ls_goodness_of_fit_ref 1.12
_refine_ls_hydrogen_treatment constr
_refine_ls_matrix_type full
_refine_ls_number_parameters 83
_refine_ls_number_reflns 1027
_refine_ls_number_restraints 0
_refine_ls_restrained_S_all 1.12
_refine_ls_R_factor_all 0.038
_refine_ls_R_factor_gt 0.037
_refine_ls_shift/su_max 0.00
_refine_ls_shift/su_mean 0.00
_refine_ls_structure_factor_coef Fsqd
_refine_ls_weighting_details 'calc w = 1/[\s^2^(Fo^2^)+(0.0437P)^2^+0.3094P] where P=(Fo^2^+2Fc^2^)/3'
_refine_ls_weighting_scheme calc
_refine_ls_wR_factor_gt 0.092
_refine_ls_wR_factor_ref 0.093
_reflns_number_gt 985
_reflns_number_total 1027
_reflns_threshold_expression I>2\s(I)
_cod_data_source_file av3038.cif
_cod_data_source_block I
_cod_depositor_comments
;
The following automatic conversions were performed:
'_symmetry_cell_setting' value 'Monoclinic' changed to 'monoclinic'
according to '/home/saulius/struct/CIF-dictionaries/cif_core.dic'
dictionary named 'cif_core.dic' version 2.4.1 from 2010-06-29.

Automatic conversion script
Id: cif_fix_enum 1527 2010-12-29 10:47:43Z saulius 

The following automatic conversions were performed:

'_symmetry_cell_setting' value 'Monoclinic' changed to 'monoclinic'
according to /home/saulius/struct/CIF-dictionaries/cif_core.dic
dictionary named 'cif_core.dic' version 2.4.1 from 2010-06-29.

Automatic conversion script
Id: cif_fix_values 1715 2011-07-08 13:25:40Z adriana 
;
_cod_original_sg_symbol_H-M 'P 21/c'
_cod_database_code 2015669
_cod_database_fobs_code 2015669

loop_
_symmetry_equiv_pos_as_xyz
'x, y, z'
'-x, y+1/2, -z+1/2'
'-x, -y, -z'
'x, -y-1/2, z-1/2'

loop_
_atom_site_type_symbol
_atom_site_label
_atom_site_fract_x
_atom_site_fract_y
_atom_site_fract_z
_atom_site_U_iso_or_equiv
_atom_site_adp_type
_atom_site_calc_flag
_atom_site_refinement_flags
_atom_site_occupancy
O O1 -0.00815(13) 0.03524(13) 0.17242(10) 0.0209(3) Uani d . 1
O O2 0.56738(16) 0.24344(16) -0.00345(11) 0.0337(3) Uani d . 1
O O3 0.67891(14) 0.11760(15) 0.20710(11) 0.0284(3) Uani d . 1
H H3 0.7699 0.1025 0.1840 0.043 Uiso calc R 1
C C1 0.3829(2) 0.23349(17) 0.13999(14) 0.0186(3) Uani d . 1
H H1 0.4198 0.3113 0.2233 0.022 Uiso calc R 1
C C2 0.29877(19) 0.07544(17) 0.17826(14) 0.0181(3) Uani d . 1
H H2A 0.3116 -0.0223 0.1225 0.022 Uiso calc R 1
H H2B 0.3583 0.0494 0.2808 0.022 Uiso calc R 1
C C3 0.09999(19) 0.12007(16) 0.14038(13) 0.0168(3) Uani d . 1
C C4 0.0573(2) 0.28269(17) 0.05880(15) 0.0198(3) Uani d . 1
H H4A 0.0420 0.3749 0.1188 0.024 Uiso calc R 1
H H4B -0.0562 0.2727 -0.0270 0.024 Uiso calc R 1
C C5 0.2232(2) 0.31392(18) 0.01809(15) 0.0212(3) Uani d . 1
H H5A 0.2441 0.4354 0.0113 0.025 Uiso calc R 1
H H5B 0.2067 0.2603 -0.0739 0.025 Uiso calc R 1
C C6 0.54890(19) 0.19979(17) 0.10355(14) 0.0182(3) Uani d . 1

loop_
_atom_site_aniso_label
_atom_site_aniso_U_11
_atom_site_aniso_U_22
_atom_site_aniso_U_33
_atom_site_aniso_U_12
_atom_site_aniso_U_13
_atom_site_aniso_U_23
O1 0.0167(6) 0.0237(5) 0.0239(5) -0.0005(4) 0.0096(4) 0.0005(4)
C1 0.0182(8) 0.0176(7) 0.0200(7) -0.0005(5) 0.0072(6) -0.0013(5)
O2 0.0264(7) 0.0535(8) 0.0252(6) 0.0121(5) 0.0142(5) 0.0111(5)
C2 0.0169(8) 0.0178(7) 0.0206(7) 0.0013(5) 0.0082(5) 0.0014(5)
O3 0.0186(6) 0.0392(7) 0.0311(6) 0.0084(4) 0.0137(4) 0.0119(5)
C3 0.0174(8) 0.0182(7) 0.0148(6) -0.0004(5) 0.0060(5) -0.0050(5)
C4 0.0166(8) 0.0191(7) 0.0229(7) 0.0029(5) 0.0064(6) 0.0000(5)
C5 0.0198(8) 0.0188(7) 0.0257(7) 0.0026(5) 0.0093(6) 0.0044(5)
C6 0.0168(8) 0.0162(6) 0.0216(7) -0.0018(5) 0.0071(6) -0.0018(5)

loop_
_atom_type_symbol
_atom_type_description
_atom_type_scat_dispersion_real
_atom_type_scat_dispersion_imag
_atom_type_scat_source
C C 0.0181 0.0091 'International Tables Vol C Tables 4.2.6.8 and 6.1.1.4'
H H 0.0000 0.0000 'International Tables Vol C Tables 4.2.6.8 and 6.1.1.4'
O O 0.0492 0.0322 'International Tables Vol C Tables 4.2.6.8 and 6.1.1.4'

loop_
_geom_angle_atom_site_label_1
_geom_angle_atom_site_label_2
_geom_angle_atom_site_label_3
_geom_angle
_geom_angle_publ_flag
C6 C1 C5 113.57(11) ?
C6 C1 C2 114.07(11) ?
C5 C1 C2 104.27(11) ?
C6 C1 H1 108.2 ?
C5 C1 H1 108.2 ?
C2 C1 H1 108.2 ?
C3 C2 C1 104.12(11) ?
C3 C2 H2A 110.9 ?
C1 C2 H2A 110.9 ?
C3 C2 H2B 110.9 ?
C1 C2 H2B 110.9 ?
H2A C2 H2B 109.0 ?
C6 O3 H3 109.5 ?
O1 C3 C2 124.01(12) ?
O1 C3 C4 126.03(13) ?
C2 C3 C4 109.96(11) ?
C3 C4 C5 104.51(11) ?
C3 C4 H4A 110.8 ?
C5 C4 H4A 110.8 ?
C3 C4 H4B 110.8 ?
C5 C4 H4B 110.8 ?
H4A C4 H4B 108.9 ?
C4 C5 C1 103.78(11) ?
C4 C5 H5A 111.0 ?
C1 C5 H5A 111.0 ?
C4 C5 H5B 111.0 ?
C1 C5 H5B 111.0 ?
H5A C5 H5B 109.0 ?
O2 C6 O3 122.70(13) ?
O2 C6 C1 125.30(13) y
O3 C6 C1 111.98(11) y

loop_
_geom_bond_atom_site_label_1
_geom_bond_atom_site_label_2
_geom_bond_distance
_geom_bond_publ_flag
O1 C3 1.2212(17) ?
C1 C6 1.506(2) ?
C1 C5 1.5357(19) ?
C1 C2 1.5394(19) ?
C1 H1 1.0000 ?
O2 C6 1.1983(18) y
C2 C3 1.506(2) ?
C2 H2A 0.9900 ?
C2 H2B 0.9900 ?
O3 C6 1.3330(17) y
O3 H3 0.8400 ?
C3 C4 1.5081(19) ?
C4 C5 1.527(2) ?
C4 H4A 0.9900 ?
C4 H4B 0.9900 ?
C5 H5A 0.9900 ?
C5 H5B 0.9900 ?

loop_
_geom_hbond_atom_site_label_D
_geom_hbond_atom_site_label_H
_geom_hbond_atom_site_label_A
_geom_hbond_site_symmetry_A
_geom_hbond_distance_DH
_geom_hbond_distance_HA
_geom_hbond_distance_DA
_geom_hbond_angle_DHA
_geom_hbond_publ_flag
O3 H3 O1 1_655 0.84 1.87 2.6915(14) 166 yes
C4 H4A O1 2_555 0.99 2.57 3.5239(17) 162 yes
C1 H1 O2 4_566 1.00 2.61 3.3611(17) 132 yes
C2 H2A O2 3_655 0.99 2.52 3.4800(18) 164 yes

loop_
_geom_torsion_atom_site_label_1
_geom_torsion_atom_site_label_2
_geom_torsion_atom_site_label_3
_geom_torsion_atom_site_label_4
_geom_torsion
C6 C1 C2 C3 -153.28(11)
C5 C1 C2 C3 -28.85(13)
C1 C2 C3 O1 -169.93(12)
C1 C2 C3 C4 9.93(14)
O1 C3 C4 C5 -167.17(13)
C2 C3 C4 C5 12.97(14)
C3 C4 C5 C1 -30.64(14)
C6 C1 C5 C4 161.88(11)
C2 C1 C5 C4 37.13(13)
C5 C1 C6 O2 6.8(2)
C2 C1 C6 O2 126.07(15)
C5 C1 C6 O3 -174.83(12)
C2 C1 C6 O3 -55.53(15)

loop_
_cod_related_entry_id
_cod_related_entry_database
_cod_related_entry_code
1 ChemSpider 198202
